data_7159653
loop_
_publ_author_name
'Shankar, Bhawani'
'Singh, Tejveer'
'Kumar, Banty'
'Arora, Aditi'
'Kumar, Sumit'
'Singh, Brajendra K.'

_publ_section_title
;
 Solvent-free synthesis and <i>in-silico</i> molecular docking study of
 (<i>E</i>)-3-(&#x3b2;-<i>C</i>-glycosylmethylidene)-<i>N</i>-aryl/alkyl
 succinimides.
;
_journal_issue 47
_journal_name_full 'Organic &amp; biomolecular chemistry'
_journal_page_first 9398
_journal_page_last 9409
_journal_paper_doi 10.1039/d3ob01252b
_journal_volume 21
_journal_year 2023
_chemical_absolute_configuration ad
_chemical_formula_moiety '4(C17 H19 N O7), 2(O), 2(H2 O)'
_chemical_formula_sum 'C68 H80 N4 O32'
_chemical_formula_weight 1465.36
_space_group_crystal_system monoclinic
_space_group_IT_number 5
_space_group_name_Hall 'C 2y'
_space_group_name_H-M_alt 'C 1 2 1'
_atom_sites_solution_hydrogens mixed
_audit_creation_date 2021-08-10
_audit_creation_method
;
Olex2 1.3
(compiled 2020.11.12 svn.r5f609507 for OlexSys, GUI svn.r6272)
;
_audit_update_record
;
2021-09-13 deposited with the CCDC.	2023-11-07 downloaded from the CCDC.
;
_cell_angle_alpha 90
_cell_angle_beta 105.085(7)
_cell_angle_gamma 90
_cell_formula_units_Z 2
_cell_length_a 46.814(6)
_cell_length_b 5.8604(8)
_cell_length_c 12.4797(16)
_cell_measurement_reflns_used 23257
_cell_measurement_temperature 273.15
_cell_measurement_theta_max 29.389
_cell_measurement_theta_min 3.330
_cell_volume 3305.8(8)
_computing_molecular_graphics 'Olex2 1.3 (Dolomanov et al., 2009)'
_computing_publication_material 'Olex2 1.3 (Dolomanov et al., 2009)'
_computing_structure_refinement 'SHELXL 2018/3 (Sheldrick, 2015)'
_diffrn_ambient_temperature 273.15
_diffrn_measured_fraction_theta_full 0.996
_diffrn_measured_fraction_theta_max 0.997
_diffrn_measurement_device_type 'Xcalibur, Sapphire3'
_diffrn_measurement_method '\w scans'
_diffrn_radiation_type MoK\a
_diffrn_radiation_wavelength 0.71073
_diffrn_reflns_av_R_equivalents 0.0523
_diffrn_reflns_av_unetI/netI 0.0449
_diffrn_reflns_Laue_measured_fraction_full 0.996
_diffrn_reflns_Laue_measured_fraction_max 0.997
_diffrn_reflns_limit_h_max 56
_diffrn_reflns_limit_h_min -56
_diffrn_reflns_limit_k_max 7
_diffrn_reflns_limit_k_min -7
_diffrn_reflns_limit_l_max 15
_diffrn_reflns_limit_l_min -15
_diffrn_reflns_number 27541
_diffrn_reflns_point_group_measured_fraction_full 0.998
_diffrn_reflns_point_group_measured_fraction_max 0.998
_diffrn_reflns_theta_full 25.242
_diffrn_reflns_theta_max 25.681
_diffrn_reflns_theta_min 2.791
_exptl_absorpt_coefficient_mu 0.118
_exptl_absorpt_correction_T_max 1.00000
_exptl_absorpt_correction_T_min 0.70675
_exptl_absorpt_correction_type multi-scan
_exptl_crystal_colour yellow
_exptl_crystal_density_diffrn 1.472
_exptl_crystal_description hexagon
_exptl_crystal_F_000 1544
_refine_diff_density_max 0.358
_refine_diff_density_min -0.285
_refine_diff_density_rms 0.051
_refine_ls_abs_structure_details
;
 Refined as a perfect inversion twin.
;
_refine_ls_abs_structure_Flack 0.5
_refine_ls_extinction_method none
_refine_ls_goodness_of_fit_ref 1.057
_refine_ls_hydrogen_treatment mixed
_refine_ls_matrix_type full
_refine_ls_number_parameters 495
_refine_ls_number_reflns 6252
_refine_ls_number_restraints 1
_refine_ls_restrained_S_all 1.057
_refine_ls_R_factor_all 0.0545
_refine_ls_R_factor_gt 0.0407
_refine_ls_shift/su_max 0.042
_refine_ls_shift/su_mean 0.001
_refine_ls_structure_factor_coef Fsqd
_refine_ls_weighting_details 'w=1/[\s^2^(Fo^2^)+(0.0399P)^2^+2.5939P] where P=(Fo^2^+2Fc^2^)/3'
_refine_ls_weighting_scheme calc
_refine_ls_wR_factor_gt 0.0897
_refine_ls_wR_factor_ref 0.0990
_reflns_Friedel_coverage 0.813
_reflns_Friedel_fraction_full 1.000
_reflns_Friedel_fraction_max 1.000
_reflns_number_gt 5353
_reflns_number_total 6252
_reflns_threshold_expression 'I > 2\s(I)'
_cod_data_source_file d3ob01252b2.cif
_cod_data_source_block 6jula
_cod_depositor_comments 'Adding full bibliography for 7159653.cif.'
_cod_original_cell_volume 3305.8(7)
_cod_database_code 7159653
_shelx_shelxl_version_number 2018/3
_shelx_space_group_comment
;
The symmetry employed for this shelxl refinement is uniquely defined
by the following loop, which should always be used as a source of
symmetry information in preference to the above space-group names.
They are only intended as comments.
;
_olex2_refinement_description
;
1. Fixed Uiso
 At 1.2 times of:
  All C(H) groups, All C(H,H) groups
 At 1.5 times of:
  All O(H) groups
2.a Ternary CH refined with riding coordinates:
 C16(H16), C30(H30), C29(H29), C15(H15), C14(H14), C12(H12), C33(H33),
 C13(H13), C31(H31), C32(H32)
2.b Secondary CH2 refined with riding coordinates:
 C25(H25A,H25B), C8(H8A,H8B), C17(H17A,H17B), C34(H34A,H34B)
2.c Aromatic/amide H refined with riding coordinates:
 C6(H6), C22(H22), C11(H11), C5(H5), C28(H28), C3(H3), C2(H2), C18(H18),
 C1(H1), C19(H19), C23(H23), C20(H20)
2.d Idealised tetrahedral OH refined as rotating group:
 O006(H006), O008(H008), O009(H009), O00C(H00C), O00D(H00D)
;
_olex2_submission_special_instructions 'No special instructions were received'

loop_
_space_group_symop_operation_xyz
'x, y, z'
'-x, y, -z'
'x+1/2, y+1/2, z'
'-x+1/2, y+1/2, -z'

loop_
_atom_site_label
_atom_site_type_symbol
_atom_site_fract_x
_atom_site_fract_y
_atom_site_fract_z
_atom_site_U_iso_or_equiv
_atom_site_adp_type
_atom_site_occupancy
_atom_site_site_symmetry_order
_atom_site_calc_flag
_atom_site_refinement_flags_posn
_atom_site_refinement_flags_adp
_atom_site_refinement_flags_occupancy
_atom_site_disorder_assembly
_atom_site_disorder_group
O4 O 0.57610(5) 0.3921(4) 0.4539(2) 0.0218(6) Uani 1 1 d . . . . .
O1 O 0.39891(5) 0.5277(4) 0.11126(19) 0.0210(6) Uani 1 1 d . . . . .
O003 O 0.42846(6) 0.0172(4) 0.0038(2) 0.0247(6) Uani 1 1 d . . . . .
O2 O 0.35551(5) 0.5580(4) -0.2956(2) 0.0229(6) Uani 1 1 d . . . . .
O5 O 0.64540(5) 0.0875(4) 0.8041(2) 0.0231(6) Uani 1 1 d . . . . .
O006 O 0.48071(5) 0.2127(4) 0.1509(2) 0.0221(6) Uani 1 1 d . . . . .
H006 H 0.492665 0.213732 0.211969 0.033 Uiso 1 1 calc R U . . .
O6 O 0.69746(5) 0.7237(4) 0.7567(2) 0.0230(6) Uani 1 1 d . . . . .
O008 O 0.45738(5) 0.6706(4) 0.1650(2) 0.0231(6) Uani 1 1 d . . . . .
H008 H 0.475265 0.691586 0.187442 0.035 Uiso 1 1 calc R U . . .
O009 O 0.53117(6) 0.1201(5) 0.3056(2) 0.0277(6) Uani 1 1 d . . . . .
H009 H 0.531974 0.150757 0.370398 0.042 Uiso 1 1 calc R U . . .
O3 O 0.30190(5) -0.0775(4) -0.2622(2) 0.0237(6) Uani 1 1 d . . . . .
O00B O 0.62516(6) -0.0351(5) 0.3863(2) 0.0287(6) Uani 1 1 d . . . . .
O00C O 0.57212(7) -0.0898(5) 0.2088(2) 0.0301(6) Uani 1 1 d . . . . .
H00C H 0.571899 -0.070010 0.143494 0.045 Uiso 1 1 calc R U . . .
O00D O 0.42780(6) 0.7336(4) 0.3917(2) 0.0277(6) Uani 1 1 d . . . . .
H00D H 0.425232 0.619724 0.426223 0.042 Uiso 1 1 calc R U . . .
O00E O 0.51747(6) 0.6705(5) 0.2452(2) 0.0307(6) Uani 1 1 d . . . . .
N1 N 0.32409(6) 0.2501(5) -0.3024(2) 0.0158(6) Uani 1 1 d . . . . .
N2 N 0.67589(6) 0.3982(5) 0.8038(2) 0.0159(6) Uani 1 1 d . . . . .
C21 C 0.69416(7) 0.3727(6) 0.9152(3) 0.0166(8) Uani 1 1 d . . . . .
C24 C 0.67942(8) 0.5730(6) 0.7317(3) 0.0163(7) Uani 1 1 d . . . . .
C6 C 0.27063(8) 0.5033(6) -0.5456(3) 0.0198(8) Uani 1 1 d . . . . .
H6 H 0.259058 0.633569 -0.564341 0.024 Uiso 1 1 calc R U . . .
C22 C 0.71154(7) 0.1789(6) 0.9420(3) 0.0181(8) Uani 1 1 d . . . . .
H22 H 0.711259 0.066493 0.889120 0.022 Uiso 1 1 calc R U . . .
C4 C 0.30576(7) 0.2808(6) -0.4133(3) 0.0151(7) Uani 1 1 d . . . . .
C11 C 0.38314(7) 0.4012(6) -0.0692(3) 0.0196(8) Uani 1 1 d . . . . .
H11 H 0.389837 0.535068 -0.094506 0.024 Uiso 1 1 calc R U . . .
C16 C 0.41694(7) 0.5059(6) 0.2229(3) 0.0179(8) Uani 1 1 d . . . . .
H16 H 0.410714 0.370823 0.257217 0.022 Uiso 1 1 calc R U . . .
C10 C 0.34751(7) 0.3907(6) -0.2520(3) 0.0170(8) Uani 1 1 d . . . . .
C9 C 0.36064(7) 0.2974(6) -0.1388(3) 0.0181(8) Uani 1 1 d . . . . .
C5 C 0.28877(7) 0.4776(6) -0.4391(3) 0.0174(7) Uani 1 1 d . . . . .
H5 H 0.289560 0.590072 -0.385881 0.021 Uiso 1 1 calc R U . . .
C27 C 0.65302(7) 0.2481(6) 0.7566(3) 0.0160(7) Uani 1 1 d . . . . .
C26 C 0.64035(7) 0.3257(6) 0.6400(3) 0.0167(7) Uani 1 1 d . . . . .
C28 C 0.61771(7) 0.2169(6) 0.5740(3) 0.0181(8) Uani 1 1 d . . . . .
H28 H 0.609948 0.093275 0.603730 0.022 Uiso 1 1 calc R U . . .
C3 C 0.30508(7) 0.1115(6) -0.4915(3) 0.0183(8) Uani 1 1 d . . . . .
H3 H 0.316617 -0.018950 -0.472959 0.022 Uiso 1 1 calc R U . . .
C2 C 0.28701(8) 0.1395(6) -0.5973(3) 0.0196(8) Uani 1 1 d . . . . .
H2 H 0.286380 0.027614 -0.650682 0.024 Uiso 1 1 calc R U . . .
C18 C 0.72957(8) 0.3237(7) 1.1277(3) 0.0220(8) Uani 1 1 d . . . . .
H18 H 0.741506 0.306891 1.199483 0.026 Uiso 1 1 calc R U . . .
C30 C 0.59711(8) 0.0615(6) 0.3841(3) 0.0199(8) Uani 1 1 d . . . . .
H30 H 0.585865 -0.046120 0.417295 0.024 Uiso 1 1 calc R U . . .
C1 C 0.26981(8) 0.3341(6) -0.6242(3) 0.0200(8) Uani 1 1 d . . . . .
H1 H 0.257599 0.351391 -0.695512 0.024 Uiso 1 1 calc R U . . .
C7 C 0.32077(8) 0.0655(6) -0.2343(3) 0.0188(8) Uani 1 1 d . . . . .
C25 C 0.65728(8) 0.5346(6) 0.6212(3) 0.0185(8) Uani 1 1 d . . . . .
H25A H 0.644208 0.664896 0.600834 0.022 Uiso 1 1 calc R U . . .
H25B H 0.667217 0.507759 0.563132 0.022 Uiso 1 1 calc R U . . .
C19 C 0.71209(8) 0.5165(7) 1.0999(3) 0.0233(8) Uani 1 1 d . . . . .
H19 H 0.712457 0.628696 1.152950 0.028 Uiso 1 1 calc R U . . .
C29 C 0.60361(7) 0.2763(6) 0.4555(3) 0.0176(8) Uani 1 1 d . . . . .
H29 H 0.616592 0.378242 0.427415 0.021 Uiso 1 1 calc R U . . .
C23 C 0.72943(7) 0.1561(6) 1.0497(3) 0.0207(8) Uani 1 1 d . . . . .
H23 H 0.741322 0.027648 1.069230 0.025 Uiso 1 1 calc R U . . .
C8 C 0.34410(8) 0.0857(6) -0.1265(3) 0.0207(8) Uani 1 1 d . . . . .
H8A H 0.335211 0.099094 -0.064725 0.025 Uiso 1 1 calc R U . . .
H8B H 0.357103 -0.045940 -0.114565 0.025 Uiso 1 1 calc R U . . .
C20 C 0.69394(8) 0.5430(6) 0.9927(3) 0.0205(8) Uani 1 1 d . . . . .
H20 H 0.681998 0.671224 0.973408 0.025 Uiso 1 1 calc R U . . .
C15 C 0.44907(8) 0.4793(6) 0.2216(3) 0.0189(7) Uani 1 1 d . . . . .
H15 H 0.461533 0.474294 0.297949 0.023 Uiso 1 1 calc R U . . .
C14 C 0.45169(7) 0.2543(6) 0.1637(3) 0.0189(8) Uani 1 1 d . . . . .
H14 H 0.446652 0.130307 0.208237 0.023 Uiso 1 1 calc R U . . .
C12 C 0.39898(8) 0.3260(6) 0.0459(3) 0.0186(8) Uani 1 1 d . . . . .
H12 H 0.387944 0.203412 0.070477 0.022 Uiso 1 1 calc R U . . .
C17 C 0.41015(8) 0.7183(6) 0.2811(3) 0.0223(8) Uani 1 1 d . . . . .
H17A H 0.413508 0.852053 0.240213 0.027 Uiso 1 1 calc R U . . .
H17B H 0.389442 0.716912 0.281279 0.027 Uiso 1 1 calc R U . . .
C33 C 0.56071(8) 0.4635(7) 0.3433(3) 0.0226(8) Uani 1 1 d . . . . .
H33 H 0.573663 0.562528 0.313485 0.027 Uiso 1 1 calc R U . . .
C13 C 0.43035(8) 0.2448(6) 0.0484(3) 0.0197(8) Uani 1 1 d . . . . .
H13 H 0.438085 0.344655 -0.000465 0.024 Uiso 1 1 calc R U . . .
C31 C 0.57945(8) 0.1192(7) 0.2681(3) 0.0232(8) Uani 1 1 d . . . . .
H31 H 0.591950 0.209497 0.232099 0.028 Uiso 1 1 calc R U . . .
C32 C 0.55213(8) 0.2579(6) 0.2687(3) 0.0227(8) Uani 1 1 d . . . . .
H32 H 0.542974 0.310593 0.193042 0.027 Uiso 1 1 calc R U . . .
C34 C 0.53390(8) 0.5975(7) 0.3527(3) 0.0285(9) Uani 1 1 d . . . . .
H34A H 0.521512 0.502941 0.385930 0.034 Uiso 1 1 calc R U . . .
H34B H 0.540127 0.729251 0.400070 0.034 Uiso 1 1 calc R U . . .
O7 O 0.500000 0.4584(8) 0.000000 0.0507(12) Uani 1 2 d S T P . .
O8 O 0.46942(8) 1.0895(6) 0.4640(3) 0.0468(9) Uani 1 1 d . . . . .
O9 O 0.500000 0.9139(8) 0.000000 0.0630(16) Uani 1 2 d S T P . .
H00E H 0.5288(11) 0.820(10) 0.235(4) 0.067(17) Uiso 1 1 d . . . . .
H003 H 0.4348(12) -0.099(11) 0.058(5) 0.078(19) Uiso 1 1 d . . . . .
H8C H 0.475(11) 1.13(11) 0.40(4) 1.1(5) Uiso 1 1 d . . . . .
H8D H 0.4605(18) 0.961(17) 0.441(7) 0.13(3) Uiso 1 1 d . . . . .
H00B H 0.6218(11) -0.149(9) 0.346(4) 0.050(16) Uiso 1 1 d . . . . .

loop_
_atom_site_aniso_label
_atom_site_aniso_U_11
_atom_site_aniso_U_22
_atom_site_aniso_U_33
_atom_site_aniso_U_23
_atom_site_aniso_U_13
_atom_site_aniso_U_12
O4 0.0219(13) 0.0246(14) 0.0164(12) 0.0001(11) 0.0006(10) 0.0035(11)
O1 0.0202(13) 0.0253(14) 0.0166(12) -0.0036(11) 0.0032(10) 0.0038(11)
O003 0.0330(15) 0.0208(13) 0.0199(13) -0.0038(12) 0.0060(11) 0.0037(12)
O2 0.0210(13) 0.0236(14) 0.0237(14) 0.0007(12) 0.0050(11) -0.0050(11)
O5 0.0216(13) 0.0238(14) 0.0221(14) 0.0058(12) 0.0023(11) -0.0058(11)
O006 0.0162(12) 0.0273(14) 0.0217(13) 0.0000(12) 0.0032(10) 0.0033(11)
O6 0.0261(14) 0.0208(14) 0.0225(13) -0.0010(12) 0.0068(11) -0.0090(12)
O008 0.0200(13) 0.0214(13) 0.0278(14) 0.0052(12) 0.0063(11) -0.0011(11)
O009 0.0259(14) 0.0303(15) 0.0259(15) 0.0046(13) 0.0047(12) -0.0053(12)
O3 0.0268(15) 0.0220(13) 0.0219(14) -0.0009(12) 0.0056(11) -0.0064(12)
O00B 0.0190(14) 0.0306(16) 0.0349(16) -0.0109(14) 0.0046(12) 0.0028(12)
O00C 0.0461(17) 0.0281(15) 0.0159(13) -0.0027(12) 0.0076(13) -0.0092(13)
O00D 0.0377(15) 0.0249(14) 0.0200(13) -0.0015(12) 0.0067(12) -0.0041(13)
O00E 0.0228(14) 0.0287(14) 0.0330(15) 0.0052(13) -0.0063(12) -0.0024(12)
N1 0.0141(14) 0.0179(15) 0.0142(14) -0.0007(13) 0.0014(12) -0.0004(12)
N2 0.0157(15) 0.0165(14) 0.0151(15) -0.0003(13) 0.0035(12) -0.0032(13)
C21 0.0139(17) 0.0202(18) 0.0155(17) 0.0000(16) 0.0033(14) -0.0039(15)
C24 0.0190(18) 0.0154(17) 0.0165(18) -0.0008(16) 0.0079(15) 0.0031(15)
C6 0.0185(19) 0.0193(18) 0.0220(19) 0.0019(17) 0.0060(15) 0.0014(15)
C22 0.0180(18) 0.0192(17) 0.0179(18) -0.0024(16) 0.0060(15) -0.0030(15)
C4 0.0106(17) 0.0206(18) 0.0137(17) -0.0004(16) 0.0026(14) -0.0029(14)
C11 0.0164(18) 0.0233(19) 0.0192(18) -0.0035(17) 0.0048(15) 0.0003(15)
C16 0.0198(18) 0.0201(18) 0.0135(17) -0.0010(16) 0.0034(14) 0.0003(15)
C10 0.0125(17) 0.0204(18) 0.0178(18) -0.0014(16) 0.0034(14) 0.0000(15)
C9 0.0153(18) 0.0196(18) 0.0191(18) -0.0014(16) 0.0037(15) 0.0017(15)
C5 0.0152(18) 0.0185(18) 0.0207(18) -0.0036(16) 0.0087(14) -0.0036(15)
C27 0.0117(17) 0.0202(18) 0.0152(17) -0.0046(16) 0.0020(14) -0.0007(15)
C26 0.0156(18) 0.0197(18) 0.0159(18) -0.0002(15) 0.0061(15) 0.0009(15)
C28 0.0138(17) 0.0214(19) 0.0193(18) 0.0023(17) 0.0046(14) 0.0013(15)
C3 0.0170(18) 0.0166(17) 0.0221(19) 0.0013(16) 0.0063(15) 0.0001(15)
C2 0.0186(18) 0.0236(19) 0.0176(18) -0.0055(16) 0.0064(15) -0.0036(16)
C18 0.0185(19) 0.032(2) 0.0141(18) -0.0003(17) 0.0013(15) -0.0067(16)
C30 0.0163(18) 0.0231(19) 0.0201(18) -0.0014(16) 0.0045(14) -0.0025(15)
C1 0.0159(18) 0.0240(19) 0.0194(19) 0.0020(16) 0.0030(15) -0.0027(15)
C7 0.0183(19) 0.0212(19) 0.0185(18) -0.0010(16) 0.0076(15) 0.0019(16)
C25 0.0188(18) 0.0202(18) 0.0162(17) 0.0012(16) 0.0040(14) -0.0013(15)
C19 0.025(2) 0.025(2) 0.0199(19) -0.0074(17) 0.0054(16) -0.0053(17)
C29 0.0136(17) 0.0215(18) 0.0185(18) -0.0002(16) 0.0053(14) 0.0002(14)
C23 0.0157(18) 0.0219(19) 0.024(2) 0.0033(17) 0.0040(15) 0.0029(16)
C8 0.0206(19) 0.0242(19) 0.0165(18) 0.0032(17) 0.0031(15) -0.0009(16)
C20 0.0204(19) 0.0187(18) 0.0231(19) -0.0028(17) 0.0068(15) 0.0014(16)
C15 0.0215(19) 0.0193(18) 0.0157(17) 0.0020(16) 0.0049(14) -0.0021(15)
C14 0.0173(18) 0.0217(18) 0.0184(18) -0.0011(16) 0.0057(15) -0.0004(15)
C12 0.0176(18) 0.0197(18) 0.0182(18) -0.0045(16) 0.0039(15) -0.0016(15)
C17 0.027(2) 0.0236(19) 0.0173(17) 0.0009(17) 0.0071(15) 0.0015(17)
C33 0.0209(19) 0.0254(19) 0.0174(18) 0.0037(17) -0.0024(15) -0.0003(16)
C13 0.0219(19) 0.0183(18) 0.0199(18) -0.0017(16) 0.0072(15) -0.0002(15)
C31 0.028(2) 0.025(2) 0.0169(18) -0.0002(17) 0.0059(16) -0.0074(17)
C32 0.0208(19) 0.0250(19) 0.0195(18) 0.0054(17) 0.0000(15) -0.0050(16)
C34 0.025(2) 0.030(2) 0.028(2) 0.0010(18) 0.0013(17) 0.0036(17)
O7 0.079(4) 0.037(3) 0.041(3) 0.000 0.025(2) 0.000
O8 0.0449(19) 0.0353(18) 0.065(2) 0.0006(18) 0.0223(17) -0.0032(15)
O9 0.096(4) 0.032(2) 0.085(4) 0.000 0.066(3) 0.000

loop_
_atom_type_symbol
_atom_type_description
_atom_type_scat_dispersion_real
_atom_type_scat_dispersion_imag
_atom_type_scat_source
C C 0.0033 0.0016 'International Tables Vol C Tables 4.2.6.8 and 6.1.1.4'
H H 0.0000 0.0000 'International Tables Vol C Tables 4.2.6.8 and 6.1.1.4'
N N 0.0061 0.0033 'International Tables Vol C Tables 4.2.6.8 and 6.1.1.4'
O O 0.0106 0.0060 'International Tables Vol C Tables 4.2.6.8 and 6.1.1.4'

loop_
_geom_angle_atom_site_label_1
_geom_angle_atom_site_label_2
_geom_angle_atom_site_label_3
_geom_angle
_geom_angle_site_symmetry_1
_geom_angle_site_symmetry_3
_geom_angle_publ_flag
C33 O4 C29 111.7(3) . . ?
C16 O1 C12 113.0(3) . . ?
C13 O003 H003 114(4) . . ?
C14 O006 H006 109.5 . . ?
C15 O008 H008 109.5 . . ?
C32 O009 H009 109.5 . . ?
C30 O00B H00B 106(3) . . ?
C31 O00C H00C 109.5 . . ?
C17 O00D H00D 109.5 . . ?
C34 O00E H00E 101(3) . . ?
C10 N1 C4 124.5(3) . . ?
C10 N1 C7 112.5(3) . . ?
C7 N1 C4 123.0(3) . . ?
C24 N2 C21 123.8(3) . . ?
C27 N2 C21 122.8(3) . . ?
C27 N2 C24 113.3(3) . . ?
C22 C21 N2 118.8(3) . . ?
C22 C21 C20 122.0(3) . . ?
C20 C21 N2 119.1(3) . . ?
O6 C24 N2 124.1(3) . . ?
O6 C24 C25 127.8(3) . . ?
N2 C24 C25 108.0(3) . . ?
C5 C6 H6 120.1 . . ?
C5 C6 C1 119.8(3) . . ?
C1 C6 H6 120.1 . . ?
C21 C22 H22 120.7 . . ?
C21 C22 C23 118.6(3) . . ?
C23 C22 H22 120.7 . . ?
C5 C4 N1 119.3(3) . . ?
C3 C4 N1 119.1(3) . . ?
C3 C4 C5 121.6(3) . . ?
C9 C11 H11 116.5 . . ?
C9 C11 C12 127.0(3) . . ?
C12 C11 H11 116.5 . . ?
O1 C16 H16 109.3 . . ?
O1 C16 C15 109.5(3) . . ?
O1 C16 C17 104.4(3) . . ?
C15 C16 H16 109.3 . . ?
C17 C16 H16 109.3 . . ?
C17 C16 C15 114.9(3) . . ?
O2 C10 N1 124.9(3) . . ?
O2 C10 C9 128.0(3) . . ?
N1 C10 C9 107.1(3) . . ?
C11 C9 C10 120.9(3) . . ?
C11 C9 C8 131.3(3) . . ?
C10 C9 C8 107.8(3) . . ?
C6 C5 C4 118.9(3) . . ?
C6 C5 H5 120.5 . . ?
C4 C5 H5 120.5 . . ?
O5 C27 N2 125.0(3) . . ?
O5 C27 C26 128.3(3) . . ?
N2 C27 C26 106.7(3) . . ?
C27 C26 C25 107.9(3) . . ?
C28 C26 C27 120.7(3) . . ?
C28 C26 C25 131.4(3) . . ?
C26 C28 H28 117.3 . . ?
C26 C28 C29 125.4(3) . . ?
C29 C28 H28 117.3 . . ?
C4 C3 H3 120.5 . . ?
C2 C3 C4 119.0(3) . . ?
C2 C3 H3 120.5 . . ?
C3 C2 H2 119.9 . . ?
C3 C2 C1 120.2(3) . . ?
C1 C2 H2 119.9 . . ?
C19 C18 H18 119.7 . . ?
C23 C18 H18 119.7 . . ?
C23 C18 C19 120.7(3) . . ?
O00B C30 H30 109.3 . . ?
O00B C30 C29 105.9(3) . . ?
O00B C30 C31 112.4(3) . . ?
C29 C30 H30 109.3 . . ?
C31 C30 H30 109.3 . . ?
C31 C30 C29 110.6(3) . . ?
C6 C1 H1 119.7 . . ?
C2 C1 C6 120.6(3) . . ?
C2 C1 H1 119.7 . . ?
O3 C7 N1 123.3(3) . . ?
O3 C7 C8 128.6(3) . . ?
N1 C7 C8 108.1(3) . . ?
C24 C25 H25A 111.0 . . ?
C24 C25 H25B 111.0 . . ?
C26 C25 C24 104.0(3) . . ?
C26 C25 H25A 111.0 . . ?
C26 C25 H25B 111.0 . . ?
H25A C25 H25B 109.0 . . ?
C18 C19 H19 119.9 . . ?
C18 C19 C20 120.2(3) . . ?
C20 C19 H19 119.9 . . ?
O4 C29 C28 106.6(3) . . ?
O4 C29 C30 109.6(3) . . ?
O4 C29 H29 109.9 . . ?
C28 C29 C30 110.8(3) . . ?
C28 C29 H29 109.9 . . ?
C30 C29 H29 109.9 . . ?
C22 C23 H23 119.9 . . ?
C18 C23 C22 120.2(4) . . ?
C18 C23 H23 119.9 . . ?
C9 C8 C7 104.5(3) . . ?
C9 C8 H8A 110.9 . . ?
C9 C8 H8B 110.9 . . ?
C7 C8 H8A 110.9 . . ?
C7 C8 H8B 110.9 . . ?
H8A C8 H8B 108.9 . . ?
C21 C20 C19 118.3(3) . . ?
C21 C20 H20 120.9 . . ?
C19 C20 H20 120.9 . . ?
O008 C15 C16 108.8(3) . . ?
O008 C15 H15 109.5 . . ?
O008 C15 C14 112.2(3) . . ?
C16 C15 H15 109.5 . . ?
C16 C15 C14 107.2(3) . . ?
C14 C15 H15 109.5 . . ?
O006 C14 C15 113.4(3) . . ?
O006 C14 H14 108.2 . . ?
O006 C14 C13 107.2(3) . . ?
C15 C14 H14 108.2 . . ?
C15 C14 C13 111.4(3) . . ?
C13 C14 H14 108.2 . . ?
O1 C12 C11 103.2(3) . . ?
O1 C12 H12 110.2 . . ?
O1 C12 C13 112.7(3) . . ?
C11 C12 H12 110.2 . . ?
C11 C12 C13 110.0(3) . . ?
C13 C12 H12 110.2 . . ?
O00D C17 C16 112.2(3) . . ?
O00D C17 H17A 109.2 . . ?
O00D C17 H17B 109.2 . . ?
C16 C17 H17A 109.2 . . ?
C16 C17 H17B 109.2 . . ?
H17A C17 H17B 107.9 . . ?
O4 C33 H33 109.3 . . ?
O4 C33 C32 110.1(3) . . ?
O4 C33 C34 107.1(3) . . ?
C32 C33 H33 109.3 . . ?
C34 C33 H33 109.3 . . ?
C34 C33 C32 111.7(3) . . ?
O003 C13 C14 111.0(3) . . ?
O003 C13 C12 108.5(3) . . ?
O003 C13 H13 108.0 . . ?
C14 C13 C12 113.3(3) . . ?
C14 C13 H13 108.0 . . ?
C12 C13 H13 108.0 . . ?
O00C C31 C30 107.7(3) . . ?
O00C C31 H31 108.5 . . ?
O00C C31 C32 111.9(3) . . ?
C30 C31 H31 108.5 . . ?
C30 C31 C32 111.6(3) . . ?
C32 C31 H31 108.5 . . ?
O009 C32 C33 110.2(3) . . ?
O009 C32 C31 110.4(3) . . ?
O009 C32 H32 108.8 . . ?
C33 C32 C31 110.0(3) . . ?
C33 C32 H32 108.8 . . ?
C31 C32 H32 108.8 . . ?
O00E C34 C33 109.7(3) . . ?
O00E C34 H34A 109.7 . . ?
O00E C34 H34B 109.7 . . ?
C33 C34 H34A 109.7 . . ?
C33 C34 H34B 109.7 . . ?
H34A C34 H34B 108.2 . . ?
H8C O8 H8D 99(10) . . ?

loop_
_geom_bond_atom_site_label_1
_geom_bond_atom_site_label_2
_geom_bond_distance
_geom_bond_site_symmetry_2
_geom_bond_publ_flag
O4 C29 1.451(4) . ?
O4 C33 1.443(4) . ?
O1 C16 1.434(4) . ?
O1 C12 1.437(4) . ?
O003 C13 1.439(4) . ?
O003 H003 0.95(6) . ?
O2 C10 1.226(4) . ?
O5 C27 1.214(4) . ?
O006 H006 0.8200 . ?
O006 C14 1.430(4) . ?
O6 C24 1.205(4) . ?
O008 H008 0.8200 . ?
O008 C15 1.432(4) . ?
O009 H009 0.8200 . ?
O009 C32 1.436(4) . ?
O3 C7 1.202(4) . ?
O00B C30 1.424(4) . ?
O00B H00B 0.82(5) . ?
O00C H00C 0.8200 . ?
O00C C31 1.426(5) . ?
O00D H00D 0.8200 . ?
O00D C17 1.415(4) . ?
O00E C34 1.428(4) . ?
O00E H00E 1.05(6) . ?
N1 C4 1.438(4) . ?
N1 C10 1.385(4) . ?
N1 C7 1.409(5) . ?
N2 C21 1.438(4) . ?
N2 C24 1.402(4) . ?
N2 C27 1.392(4) . ?
C21 C22 1.386(5) . ?
C21 C20 1.391(5) . ?
C24 C25 1.511(5) . ?
C6 H6 0.9300 . ?
C6 C5 1.386(5) . ?
C6 C1 1.388(5) . ?
C22 H22 0.9300 . ?
C22 C23 1.393(5) . ?
C4 C5 1.390(5) . ?
C4 C3 1.386(5) . ?
C11 H11 0.9300 . ?
C11 C9 1.325(5) . ?
C11 C12 1.501(5) . ?
C16 H16 0.9800 . ?
C16 C15 1.517(5) . ?
C16 C17 1.516(5) . ?
C10 C9 1.491(5) . ?
C9 C8 1.491(5) . ?
C5 H5 0.9300 . ?
C27 C26 1.492(5) . ?
C26 C28 1.325(5) . ?
C26 C25 1.510(5) . ?
C28 H28 0.9300 . ?
C28 C29 1.494(5) . ?
C3 H3 0.9300 . ?
C3 C2 1.380(5) . ?
C2 H2 0.9300 . ?
C2 C1 1.386(5) . ?
C18 H18 0.9300 . ?
C18 C19 1.385(5) . ?
C18 C23 1.381(5) . ?
C30 H30 0.9800 . ?
C30 C29 1.527(5) . ?
C30 C31 1.507(5) . ?
C1 H1 0.9300 . ?
C7 C8 1.501(5) . ?
C25 H25A 0.9700 . ?
C25 H25B 0.9700 . ?
C19 H19 0.9300 . ?
C19 C20 1.395(5) . ?
C29 H29 0.9800 . ?
C23 H23 0.9300 . ?
C8 H8A 0.9700 . ?
C8 H8B 0.9700 . ?
C20 H20 0.9300 . ?
C15 H15 0.9800 . ?
C15 C14 1.523(5) . ?
C14 H14 0.9800 . ?
C14 C13 1.525(5) . ?
C12 H12 0.9800 . ?
C12 C13 1.536(5) . ?
C17 H17A 0.9700 . ?
C17 H17B 0.9700 . ?
C33 H33 0.9800 . ?
C33 C32 1.511(5) . ?
C33 C34 1.511(5) . ?
C13 H13 0.9800 . ?
C31 H31 0.9800 . ?
C31 C32 1.517(5) . ?
C32 H32 0.9800 . ?
C34 H34A 0.9700 . ?
C34 H34B 0.9700 . ?
O8 H8C 0.9(5) . ?
O8 H8D 0.88(10) . ?

loop_
_geom_torsion_atom_site_label_1
_geom_torsion_atom_site_label_2
_geom_torsion_atom_site_label_3
_geom_torsion_atom_site_label_4
_geom_torsion
_geom_torsion_site_symmetry_1
_geom_torsion_site_symmetry_2
_geom_torsion_site_symmetry_3
_geom_torsion_site_symmetry_4
_geom_torsion_publ_flag
O4 C33 C32 O009 64.8(4) . . . . ?
O4 C33 C32 C31 -57.1(4) . . . . ?
O4 C33 C34 O00E -179.2(3) . . . . ?
O1 C16 C15 O008 56.7(4) . . . . ?
O1 C16 C15 C14 -64.9(3) . . . . ?
O1 C16 C17 O00D -175.8(3) . . . . ?
O1 C12 C13 O003 166.5(3) . . . . ?
O1 C12 C13 C14 42.8(4) . . . . ?
O2 C10 C9 C11 2.7(6) . . . . ?
O2 C10 C9 C8 -177.2(3) . . . . ?
O5 C27 C26 C28 0.5(6) . . . . ?
O5 C27 C26 C25 179.3(3) . . . . ?
O006 C14 C13 O003 67.4(4) . . . . ?
O006 C14 C13 C12 -170.3(3) . . . . ?
O6 C24 C25 C26 -178.7(3) . . . . ?
O008 C15 C14 O006 57.2(4) . . . . ?
O008 C15 C14 C13 -63.9(4) . . . . ?
O3 C7 C8 C9 -179.0(4) . . . . ?
O00B C30 C29 O4 177.4(3) . . . . ?
O00B C30 C29 C28 -65.2(3) . . . . ?
O00B C30 C31 O00C 66.6(4) . . . . ?
O00B C30 C31 C32 -170.2(3) . . . . ?
O00C C31 C32 O009 51.7(4) . . . . ?
O00C C31 C32 C33 173.5(3) . . . . ?
N1 C4 C5 C6 -178.5(3) . . . . ?
N1 C4 C3 C2 178.8(3) . . . . ?
N1 C10 C9 C11 -178.1(3) . . . . ?
N1 C10 C9 C8 2.1(4) . . . . ?
N1 C7 C8 C9 0.5(4) . . . . ?
N2 C21 C22 C23 179.3(3) . . . . ?
N2 C21 C20 C19 -179.2(3) . . . . ?
N2 C24 C25 C26 1.9(3) . . . . ?
N2 C27 C26 C28 -179.1(3) . . . . ?
N2 C27 C26 C25 -0.3(3) . . . . ?
C21 N2 C24 O6 -2.4(5) . . . . ?
C21 N2 C24 C25 177.0(3) . . . . ?
C21 N2 C27 O5 2.7(5) . . . . ?
C21 N2 C27 C26 -177.7(3) . . . . ?
C21 C22 C23 C18 0.3(5) . . . . ?
C24 N2 C21 C22 -116.6(4) . . . . ?
C24 N2 C21 C20 63.2(4) . . . . ?
C24 N2 C27 O5 -178.0(3) . . . . ?
C24 N2 C27 C26 1.6(4) . . . . ?
C22 C21 C20 C19 0.6(5) . . . . ?
C4 N1 C10 O2 -0.1(5) . . . . ?
C4 N1 C10 C9 -179.4(3) . . . . ?
C4 N1 C7 O3 -2.1(5) . . . . ?
C4 N1 C7 C8 178.4(3) . . . . ?
C4 C3 C2 C1 -0.2(5) . . . . ?
C11 C9 C8 C7 178.6(4) . . . . ?
C11 C12 C13 O003 -78.9(4) . . . . ?
C11 C12 C13 C14 157.4(3) . . . . ?
C16 O1 C12 C11 -171.2(3) . . . . ?
C16 O1 C12 C13 -52.5(4) . . . . ?
C16 C15 C14 O006 176.7(3) . . . . ?
C16 C15 C14 C13 55.6(3) . . . . ?
C10 N1 C4 C5 -62.8(4) . . . . ?
C10 N1 C4 C3 118.2(4) . . . . ?
C10 N1 C7 O3 -179.6(3) . . . . ?
C10 N1 C7 C8 0.8(4) . . . . ?
C10 C9 C8 C7 -1.6(4) . . . . ?
C9 C11 C12 O1 -129.3(4) . . . . ?
C9 C11 C12 C13 110.1(4) . . . . ?
C5 C6 C1 C2 -0.2(5) . . . . ?
C5 C4 C3 C2 -0.2(5) . . . . ?
C27 N2 C21 C22 62.7(4) . . . . ?
C27 N2 C21 C20 -117.5(4) . . . . ?
C27 N2 C24 O6 178.3(3) . . . . ?
C27 N2 C24 C25 -2.3(4) . . . . ?
C27 C26 C28 C29 -178.8(3) . . . . ?
C27 C26 C25 C24 -1.0(3) . . . . ?
C26 C28 C29 O4 -103.5(4) . . . . ?
C26 C28 C29 C30 137.3(4) . . . . ?
C28 C26 C25 C24 177.6(4) . . . . ?
C3 C4 C5 C6 0.4(5) . . . . ?
C3 C2 C1 C6 0.4(5) . . . . ?
C18 C19 C20 C21 -0.6(5) . . . . ?
C30 C31 C32 O009 -69.0(4) . . . . ?
C30 C31 C32 C33 52.7(4) . . . . ?
C1 C6 C5 C4 -0.2(5) . . . . ?
C7 N1 C4 C5 119.9(4) . . . . ?
C7 N1 C4 C3 -59.1(4) . . . . ?
C7 N1 C10 O2 177.5(3) . . . . ?
C7 N1 C10 C9 -1.8(4) . . . . ?
C25 C26 C28 C29 2.7(6) . . . . ?
C19 C18 C23 C22 -0.3(5) . . . . ?
C29 O4 C33 C32 62.8(4) . . . . ?
C29 O4 C33 C34 -175.5(3) . . . . ?
C29 C30 C31 O00C -175.3(3) . . . . ?
C29 C30 C31 C32 -52.1(4) . . . . ?
C23 C18 C19 C20 0.4(5) . . . . ?
C20 C21 C22 C23 -0.5(5) . . . . ?
C15 C16 C17 O00D -55.9(4) . . . . ?
C15 C14 C13 O003 -168.0(3) . . . . ?
C15 C14 C13 C12 -45.7(4) . . . . ?
C12 O1 C16 C15 64.8(4) . . . . ?
C12 O1 C16 C17 -171.7(3) . . . . ?
C12 C11 C9 C10 -178.7(3) . . . . ?
C12 C11 C9 C8 1.0(6) . . . . ?
C17 C16 C15 O008 -60.4(4) . . . . ?
C17 C16 C15 C14 178.0(3) . . . . ?
C33 O4 C29 C28 178.6(3) . . . . ?
C33 O4 C29 C30 -61.5(4) . . . . ?
C31 C30 C29 O4 55.4(4) . . . . ?
C31 C30 C29 C28 172.8(3) . . . . ?
C32 C33 C34 O00E -58.5(4) . . . . ?
C34 C33 C32 O009 -54.1(4) . . . . ?
C34 C33 C32 C31 -176.0(3) . . . . ?
